data_4003021
loop_
_publ_author_name
'Wu, Ziyan'
'Zhang, Qiqi'
'Li, Binghan'
'Shi, Zhifang'
'Xu, Kaimin'
'Chen, Yi'
'Ning, Zhijun'
'Mi, Qixi'

_publ_section_title
;
 Stabilizing the CsSnCl3 Perovskite Lattice by B-Site Substitution for
 Enhanced Light Emission
;
_journal_issue 14
_journal_name_full 'Chemistry of Materials'
_journal_page_first 4999
_journal_paper_doi 10.1021/acs.chemmater.9b00433
_journal_volume 31
_journal_year 2019
_chemical_formula_moiety '2(Cl1.5 Cs0.5 Mn0.05 Sn0.45)'
_chemical_formula_sum 'Cl3 Cs Mn0.1 Sn0.9'
_chemical_formula_weight 351.58
_space_group_crystal_system cubic
_space_group_IT_number 221
_space_group_name_Hall '-P 4 2 3'
_space_group_name_H-M_alt 'P m -3 m'
_symmetry_space_group_name_Hall '-P 4 2 3'
_symmetry_space_group_name_H-M 'P m -3 m'
_atom_sites_solution_primary direct
_audit_creation_date 2019-01-13
_audit_creation_method
;
Olex2 1.2
(compiled 2018.05.29 svn.r3508 for OlexSys, GUI svn.r5506)
;
_cell_angle_alpha 90
_cell_angle_beta 90
_cell_angle_gamma 90
_cell_formula_units_Z 1
_cell_length_a 5.5519(8)
_cell_length_b 5.5519(8)
_cell_length_c 5.5519(8)
_cell_measurement_reflns_used 844
_cell_measurement_temperature 300(2)
_cell_measurement_theta_max 26.33
_cell_measurement_theta_min 3.67
_cell_volume 171.13(4)
_computing_cell_refinement 'SAINT v8.37A (Bruker, 2015)'
_computing_data_reduction 'SAINT v8.37A (Bruker, 2015)'
_computing_molecular_graphics 'Olex2 (Dolomanov et al., 2009)'
_computing_publication_material 'Olex2 (Dolomanov et al., 2009)'
_computing_structure_refinement 'ShelXL (Sheldrick, 2015)'
_computing_structure_solution 'XS (Sheldrick, 2008)'
_diffrn_ambient_temperature 300.0
_diffrn_measured_fraction_theta_full 0.980
_diffrn_measured_fraction_theta_max 0.982
_diffrn_measurement_device_type 'Bruker APEX-II CCD'
_diffrn_measurement_method '\f and \w scans'
_diffrn_radiation_type MoK\a
_diffrn_radiation_wavelength 0.71073
_diffrn_reflns_av_R_equivalents 0.0405
_diffrn_reflns_av_unetI/netI 0.0155
_diffrn_reflns_Laue_measured_fraction_full 0.980
_diffrn_reflns_Laue_measured_fraction_max 0.982
_diffrn_reflns_limit_h_max 6
_diffrn_reflns_limit_h_min -6
_diffrn_reflns_limit_k_max 6
_diffrn_reflns_limit_k_min -6
_diffrn_reflns_limit_l_max 6
_diffrn_reflns_limit_l_min -6
_diffrn_reflns_number 1157
_diffrn_reflns_point_group_measured_fraction_full 0.980
_diffrn_reflns_point_group_measured_fraction_max 0.982
_diffrn_reflns_theta_full 25.242
_diffrn_reflns_theta_max 26.325
_diffrn_reflns_theta_min 3.670
_diffrn_standards_number 0
_exptl_absorpt_coefficient_mu 9.826
_exptl_absorpt_correction_T_max 0.7454
_exptl_absorpt_correction_T_min 0.4307
_exptl_absorpt_correction_type multi-scan
_exptl_absorpt_process_details
'SADABS-2016/2 (Bruker,2016/2) was used for absorption correction. wR2(int) was 0.1563 before and 0.0632 after correction. The Ratio of minimum to maximum transmission is 0.5778. The \l/2 correction factor is Not present.'
_exptl_crystal_colour yellow
_exptl_crystal_colour_primary yellow
_exptl_crystal_density_diffrn 3.411
_exptl_crystal_description plate
_exptl_crystal_F_000 154
_refine_diff_density_max 0.446
_refine_diff_density_min -0.285
_refine_diff_density_rms 0.093
_refine_ls_extinction_coef 0.115(18)
_refine_ls_extinction_expression Fc^*^=kFc[1+0.001xFc^2^\l^3^/sin(2\q)]^-1/4^
_refine_ls_extinction_method 'SHELXL-2016/6 (Sheldrick 2016)'
_refine_ls_goodness_of_fit_ref 1.272
_refine_ls_hydrogen_treatment undef
_refine_ls_matrix_type full
_refine_ls_number_parameters 6
_refine_ls_number_reflns 54
_refine_ls_number_restraints 0
_refine_ls_restrained_S_all 1.272
_refine_ls_R_factor_all 0.0173
_refine_ls_R_factor_gt 0.0173
_refine_ls_shift/su_max 0.000
_refine_ls_shift/su_mean 0.000
_refine_ls_structure_factor_coef Fsqd
_refine_ls_weighting_details 'w=1/[\s^2^(Fo^2^)+(0.0233P)^2^+0.0547P] where P=(Fo^2^+2Fc^2^)/3'
_refine_ls_weighting_scheme calc
_refine_ls_wR_factor_gt 0.0431
_refine_ls_wR_factor_ref 0.0431
_reflns_Friedel_coverage 0.000
_reflns_number_gt 54
_reflns_number_total 54
_reflns_threshold_expression 'I > 2\s(I)'
_cod_data_source_file cm9b00433_si_002.cif
_cod_data_source_block mo_cssncl3_0m
_cod_original_cell_volume 171.13(7)
_cod_original_formula_sum 'Cl3 Cs Mn0.10 Sn0.90'
_cod_database_code 4003021
_shelx_shelxl_version_number 2016/6
_shelx_space_group_comment
;
The symmetry employed for this shelxl refinement is uniquely defined
by the following loop, which should always be used as a source of
symmetry information in preference to the above space-group names.
They are only intended as comments.
;
_olex2_refinement_description
;
1. Uiso/Uaniso restraints and constraints
Uanis(Sn2) = Uanis(Mn)
2. Others
 Fixed Sof: Sn2(0.01875) Mn(0.00208)
;
_olex2_submission_special_instructions 'No special instructions were received'

loop_
_space_group_symop_operation_xyz
'x, y, z'
'-y, x, z'
'-x, -y, z'
'y, -x, z'
'x, -z, y'
'x, -y, -z'
'x, z, -y'
'z, y, -x'
'-x, y, -z'
'-z, y, x'
'z, x, y'
'y, z, x'
'-y, -z, x'
'z, -x, -y'
'-y, z, -x'
'-z, -x, y'
'-z, x, -y'
'y, -z, -x'
'y, x, -z'
'-y, -x, -z'
'-x, z, y'
'-x, -z, -y'
'z, -y, x'
'-z, -y, -x'
'-x, -y, -z'
'y, -x, -z'
'x, y, -z'
'-y, x, -z'
'-x, z, -y'
'-x, y, z'
'-x, -z, y'
'-z, -y, x'
'x, -y, z'
'z, -y, -x'
'-z, -x, -y'
'-y, -z, -x'
'y, z, -x'
'-z, x, y'
'y, -z, x'
'z, x, -y'
'z, -x, y'
'-y, z, x'
'-y, -x, z'
'y, x, z'
'x, -z, -y'
'x, z, y'
'-z, y, -x'
'z, y, x'

loop_
_atom_site_label
_atom_site_type_symbol
_atom_site_fract_x
_atom_site_fract_y
_atom_site_fract_z
_atom_site_U_iso_or_equiv
_atom_site_adp_type
_atom_site_occupancy
_atom_site_site_symmetry_order
_atom_site_calc_flag
_atom_site_refinement_flags_posn
_atom_site_refinement_flags_adp
_atom_site_refinement_flags_occupancy
_atom_site_disorder_group
Cs1 Cs 0.000000 0.000000 0.000000 0.0833(6) Uani 1 48 d S T P .
Sn2 Sn 0.500000 0.500000 0.500000 0.0327(5) Uani 0.9 48 d S T P 1
Cl1 Cl 0.500000 0.000000 0.500000 0.1302(18) Uani 1 16 d S T P .
Mn Mn 0.500000 0.500000 0.500000 0.0327(5) Uani 0.0998 48 d S T P 2

loop_
_atom_site_aniso_label
_atom_site_aniso_U_11
_atom_site_aniso_U_22
_atom_site_aniso_U_33
_atom_site_aniso_U_23
_atom_site_aniso_U_13
_atom_site_aniso_U_12
Cs1 0.0833(6) 0.0833(6) 0.0833(6) 0.000 0.000 0.000
Sn2 0.0327(5) 0.0327(5) 0.0327(5) 0.000 0.000 0.000
Cl1 0.152(2) 0.087(2) 0.152(2) 0.000 0.000 0.000
Mn 0.0327(5) 0.0327(5) 0.0327(5) 0.000 0.000 0.000

loop_
_atom_type_symbol
_atom_type_description
_atom_type_scat_dispersion_real
_atom_type_scat_dispersion_imag
_atom_type_scat_source
Cl Cl 0.1484 0.1585 'International Tables Vol C Tables 4.2.6.8 and 6.1.1.4'
Sn Sn -0.6537 1.4246 'International Tables Vol C Tables 4.2.6.8 and 6.1.1.4'
Mn Mn 0.3368 0.7283 'International Tables Vol C Tables 4.2.6.8 and 6.1.1.4'
Cs Cs -0.3680 2.1192 'International Tables Vol C Tables 4.2.6.8 and 6.1.1.4'

loop_
_geom_angle_atom_site_label_1
_geom_angle_atom_site_label_2
_geom_angle_atom_site_label_3
_geom_angle
_geom_angle_site_symmetry_1
_geom_angle_site_symmetry_3
Cl1 Cs1 Cl1 60.0 5_565 .
Cl1 Cs1 Cl1 180.0 5_465 5
Cl1 Cs1 Cl1 120.0 2 5
Cl1 Cs1 Cl1 60.0 5_565 2_554
Cl1 Cs1 Cl1 60.0 1_454 5_465
Cl1 Cs1 Cl1 120.0 2_544 1_455
Cl1 Cs1 Cl1 90.0 2_544 2_554
Cl1 Cs1 Cl1 120.0 1_455 2_554
Cl1 Cs1 Cl1 60.0 2 5_465
Cl1 Cs1 Cl1 90.0 1_454 1_554
Cl1 Cs1 Cl1 60.0 . 5
Cl1 Cs1 Cl1 60.0 2 1_455
Cl1 Cs1 Cl1 120.0 1_454 5
Cl1 Cs1 Cl1 120.0 5_565 2_545
Cl1 Cs1 Cl1 180.0 2_545 2_554
Cl1 Cs1 Cl1 180.0 5_565 5_455
Cl1 Cs1 Cl1 90.0 5_455 5_465
Cl1 Cs1 Cl1 90.0 . 1_554
Cl1 Cs1 Cl1 120.0 2_544 5_465
Cl1 Cs1 Cl1 60.0 2_544 1_554
Cl1 Cs1 Cl1 90.0 5_565 5
Cl1 Cs1 Cl1 120.0 5_565 1_455
Cl1 Cs1 Cl1 90.0 5_455 5
Cl1 Cs1 Cl1 120.0 . 5_455
Cl1 Cs1 Cl1 60.0 2_544 5
Cl1 Cs1 Cl1 60.0 2_545 1_455
Cl1 Cs1 Cl1 90.0 2 2_554
Cl1 Cs1 Cl1 120.0 5_455 2_554
Cl1 Cs1 Cl1 60.0 2_544 1_454
Cl1 Cs1 Cl1 60.0 5_455 2_545
Cl1 Cs1 Cl1 90.0 5_565 5_465
Cl1 Cs1 Cl1 60.0 5_565 2
Cl1 Cs1 Cl1 120.0 5_465 2_545
Cl1 Cs1 Cl1 60.0 5 2_545
Cl1 Cs1 Cl1 60.0 5_455 2_544
Cl1 Cs1 Cl1 60.0 5_565 1_554
Cl1 Cs1 Cl1 120.0 5_455 1_554
Cl1 Cs1 Cl1 120.0 2 1_554
Cl1 Cs1 Cl1 180.0 2 2_544
Cl1 Cs1 Cl1 60.0 . 2
Cl1 Cs1 Cl1 120.0 5_465 1_554
Cl1 Cs1 Cl1 60.0 5 1_554
Cl1 Cs1 Cl1 120.0 5_565 1_454
Cl1 Cs1 Cl1 120.0 2_545 1_554
Cl1 Cs1 Cl1 90.0 . 1_455
Cl1 Cs1 Cl1 60.0 5_455 1_455
Cl1 Cs1 Cl1 180.0 . 1_454
Cl1 Cs1 Cl1 120.0 5_455 2
Cl1 Cs1 Cl1 90.0 1_454 1_455
Cl1 Cs1 Cl1 60.0 5_465 1_455
Cl1 Cs1 Cl1 60.0 5_455 1_454
Cl1 Cs1 Cl1 120.0 5 1_455
Cl1 Cs1 Cl1 180.0 1_554 1_455
Cl1 Cs1 Cl1 120.0 . 2_554
Cl1 Cs1 Cl1 60.0 1_454 2_554
Cl1 Cs1 Cl1 120.0 5_565 2_544
Cl1 Cs1 Cl1 120.0 5 2_554
Cl1 Cs1 Cl1 60.0 . 2_545
Cl1 Cs1 Cl1 60.0 1_554 2_554
Cl1 Cs1 Cl1 60.0 5_465 2_554
Cl1 Cs1 Cl1 90.0 2_544 2_545
Cl1 Cs1 Cl1 90.0 2 2_545
Cl1 Cs1 Cl1 120.0 1_454 2_545
Cl1 Cs1 Cl1 120.0 . 2_544
Cl1 Cs1 Cl1 120.0 . 5_465
Cl1 Cs1 Cl1 120.0 2 1_454
Cl1 Sn2 Cl1 90.0 5_566 .
Cl1 Sn2 Cl1 90.0 . 2
Cl1 Sn2 Cl1 90.0 2 5_565
Cl1 Sn2 Cl1 180.0 2 2_655
Cl1 Sn2 Cl1 90.0 1_565 2
Cl1 Sn2 Cl1 90.0 2_655 5_565
Cl1 Sn2 Cl1 90.0 5_566 1_565
Cl1 Sn2 Cl1 90.0 1_565 2_655
Cl1 Sn2 Cl1 180.0 5_566 5_565
Cl1 Sn2 Cl1 90.0 . 5_565
Cl1 Sn2 Cl1 180.0 . 1_565
Cl1 Sn2 Cl1 90.0 1_565 5_565
Cl1 Sn2 Cl1 90.0 5_566 2_655
Cl1 Sn2 Cl1 90.0 5_566 2
Cl1 Sn2 Cl1 90.0 . 2_655
Cs1 Cl1 Cs1 180.0 . 1_656
Cs1 Cl1 Cs1 90.0 . 1_556
Cs1 Cl1 Cs1 90.0 1_656 1_556
Cs1 Cl1 Cs1 90.0 1_656 1_655
Cs1 Cl1 Cs1 180.0 1_655 1_556
Cs1 Cl1 Cs1 90.0 . 1_655
Sn2 Cl1 Cs1 90.0 . 1_656
Sn2 Cl1 Cs1 90.0 1_545 1_656
Sn2 Cl1 Cs1 90.0 . 1_556
Sn2 Cl1 Cs1 90.0 1_545 .
Sn2 Cl1 Cs1 90.0 . .
Sn2 Cl1 Cs1 90.0 . 1_655
Sn2 Cl1 Cs1 90.0 1_545 1_655
Sn2 Cl1 Cs1 90.0 1_545 1_556
Sn2 Cl1 Sn2 180.0 1_545 .
Mn Cl1 Cs1 90.0 . .
Cl1 Mn Cl1 90.0 . 2_655
Cl1 Mn Cl1 90.0 . 2
Cl1 Mn Cl1 90.0 5_566 2
Cl1 Mn Cl1 90.0 5_566 2_655
Cl1 Mn Cl1 90.0 1_565 2
Cl1 Mn Cl1 90.0 . 5_565
Cl1 Mn Cl1 90.0 1_565 2_655
Cl1 Mn Cl1 180.0 2 2_655
Cl1 Mn Cl1 90.0 5_566 .
Cl1 Mn Cl1 90.0 2_655 5_565
Cl1 Mn Cl1 90.0 1_565 5_565
Cl1 Mn Cl1 90.0 2 5_565
Cl1 Mn Cl1 90.0 5_566 1_565
Cl1 Mn Cl1 180.0 5_566 5_565
Cl1 Mn Cl1 180.0 . 1_565

loop_
_geom_bond_atom_site_label_1
_geom_bond_atom_site_label_2
_geom_bond_distance
_geom_bond_site_symmetry_2
Cs1 Cl1 3.9258(6) 5_565
Cs1 Cl1 3.9258(6) 1_454
Cs1 Cl1 3.9258(6) 2
Cs1 Cl1 3.9258(6) 1_455
Cs1 Cl1 3.9258(6) 2_544
Cs1 Cl1 3.9258(6) 5
Cs1 Cl1 3.9258(6) .
Cs1 Cl1 3.9258(6) 2_545
Cs1 Cl1 3.9258(6) 5_455
Cs1 Cl1 3.9258(6) 1_554
Cs1 Cl1 3.9258(6) 5_465
Cs1 Cl1 3.9258(6) 2_554
Sn2 Cl1 2.7759(4) 5_566
Sn2 Cl1 2.7759(4) .
Sn2 Cl1 2.7759(4) 2_655
Sn2 Cl1 2.7759(4) 2
Sn2 Cl1 2.7759(4) 1_565
Sn2 Cl1 2.7759(4) 5_565
Cl1 Mn 2.7759(4) .
